data_4023203
loop_
_publ_author_name
'Mart\'in \'Avalos'
'Reyes Babiano'
'Pedro Cintas'
'Jos\'e L. Jim\'enez'
'Mark E. Light'
'Juan C. Palacios'
'Esther M. S. P\'erez'

_publ_section_title
;
 Chiral N-Acyloxazolidines: Synthesis, Structure,
 and Mechanistic Insights
;
_journal_coden_Cambridge 1078
_journal_name_full 'Journal of Organic Chemistry'
_journal_page_first 661
_journal_page_last 672
_journal_paper_doi 10.1021/jo702149m
_journal_volume 73
_journal_year 2008
_chemical_absolute_configuration unk
_chemical_formula_sum 'C19 H23 N O8'
_chemical_formula_weight 393.38
_chemical_name_systematic
;
?
;
_space_group_IT_number 19
_symmetry_cell_setting orthorhombic
_symmetry_space_group_name_Hall 'P 2ac 2ab'
_symmetry_space_group_name_H-M 'P 21 21 21'
_atom_sites_solution_hydrogens geom
_atom_sites_solution_primary direct
_atom_sites_solution_secondary difmap
_audit_creation_method SHELXL-97
_cell_angle_alpha 90.00
_cell_angle_beta 90.00
_cell_angle_gamma 90.00
_cell_formula_units_Z 4
_cell_length_a 7.9972(12)
_cell_length_b 9.8137(17)
_cell_length_c 24.997(4)
_cell_measurement_reflns_used 2608
_cell_measurement_temperature 120(2)
_cell_measurement_theta_max 27.48
_cell_measurement_theta_min 2.91
_cell_volume 1961.8(5)
_computing_cell_refinement 'DENZO (Otwinowski & Minor, 1997) & COLLECT (Hooft, R.W.W., 1998)'
_computing_data_collection 'COLLECT (Hooft, R.W.W., 1998)'
_computing_data_reduction 'DENZO (Otwinowski & Minor, 1997) & COLLECT (Hooft, R.W.W., 1998)'
_computing_molecular_graphics 'CAMERON (Watkin, et al., 1993)'
_computing_publication_material 'WINGX (Farrugia, 1998)'
_computing_structure_refinement 'SHELXL-97 (Sheldrick, 1997)'
_computing_structure_solution 'SHELXS-97 (Sheldrick, 1997)'
_diffrn_ambient_temperature 120(2)
_diffrn_detector_area_resol_mean 9.091
_diffrn_measured_fraction_theta_full 0.997
_diffrn_measured_fraction_theta_max 0.997
_diffrn_measurement_device_type 'Bruker-Nonius CCD camera on \k-goniostat'
_diffrn_measurement_method '\f & \w scans to fill the asymmetric unit'
_diffrn_radiation_monochromator '10cm confocal mirrors'
_diffrn_radiation_source 'Bruker Nonius FR591 Rotating Anode'
_diffrn_radiation_type MoK\a
_diffrn_radiation_wavelength 0.71073
_diffrn_reflns_av_R_equivalents 0.0452
_diffrn_reflns_av_sigmaI/netI 0.0360
_diffrn_reflns_limit_h_max 8
_diffrn_reflns_limit_h_min -10
_diffrn_reflns_limit_k_max 11
_diffrn_reflns_limit_k_min -12
_diffrn_reflns_limit_l_max 32
_diffrn_reflns_limit_l_min -32
_diffrn_reflns_number 16498
_diffrn_reflns_theta_full 27.48
_diffrn_reflns_theta_max 27.48
_diffrn_reflns_theta_min 3.21
_diffrn_standards_number 0
_exptl_absorpt_coefficient_mu 0.104
_exptl_absorpt_correction_T_max 0.9845
_exptl_absorpt_correction_T_min 0.9594
_exptl_absorpt_correction_type multi-scan
_exptl_absorpt_process_details
;
SADABS V2.10 (Sheldrick, G.M., 2003)
;
_exptl_crystal_colour Colourless
_exptl_crystal_density_diffrn 1.332
_exptl_crystal_density_method 'not measured'
_exptl_crystal_description Block
_exptl_crystal_F_000 832
_exptl_crystal_size_max 0.40
_exptl_crystal_size_mid 0.30
_exptl_crystal_size_min 0.15
_refine_diff_density_max 0.237
_refine_diff_density_min -0.190
_refine_diff_density_rms 0.045
_refine_ls_extinction_coef 0.0086(17)
_refine_ls_extinction_expression Fc^*^=kFc[1+0.001xFc^2^\l^3^/sin(2\q)]^-1/4^
_refine_ls_extinction_method SHELXL
_refine_ls_goodness_of_fit_ref 1.144
_refine_ls_hydrogen_treatment constr
_refine_ls_matrix_type full
_refine_ls_number_parameters 258
_refine_ls_number_reflns 2583
_refine_ls_number_restraints 0
_refine_ls_restrained_S_all 1.144
_refine_ls_R_factor_all 0.0555
_refine_ls_R_factor_gt 0.0379
_refine_ls_shift/su_max 0.031
_refine_ls_shift/su_mean 0.001
_refine_ls_structure_factor_coef Fsqd
_refine_ls_weighting_details 'calc w=1/[\s^2^(Fo^2^)+(0.0501P)^2^+0.0416P] where P=(Fo^2^+2Fc^2^)/3'
_refine_ls_weighting_scheme calc
_refine_ls_wR_factor_gt 0.0871
_refine_ls_wR_factor_ref 0.0934
_reflns_number_gt 2103
_reflns_number_total 2583
_reflns_threshold_expression >2sigma(I)
_cod_data_source_file jo702149m-File001.cif
_cod_data_source_block 04esp1163
_cod_depositor_comments
;
The following automatic conversions were performed:
'_symmetry_cell_setting' value 'Orthorhombic' changed to 'orthorhombic'
according to '/home/saulius/struct/CIF-dictionaries/cif_core.dic'
dictionary named 'cif_core.dic' version 2.4.1 from 2010-06-29.

Automatic conversion script
Id: cif_fix_enum 1527 2010-12-29 10:47:43Z saulius 
;
_cod_database_code 4023203

loop_
_symmetry_equiv_pos_as_xyz
'x, y, z'
'-x+1/2, -y, z+1/2'
'-x, y+1/2, -z+1/2'
'x+1/2, -y+1/2, -z'

loop_
_atom_site_label
_atom_site_type_symbol
_atom_site_fract_x
_atom_site_fract_y
_atom_site_fract_z
_atom_site_U_iso_or_equiv
_atom_site_adp_type
_atom_site_occupancy
_atom_site_symmetry_multiplicity
_atom_site_calc_flag
_atom_site_refinement_flags
_atom_site_disorder_assembly
_atom_site_disorder_group
N1 N 0.3049(2) 0.61743(16) 0.12826(7) 0.0169(4) Uani 1 1 d . . .
O1 O -0.0331(2) 0.87859(17) -0.00469(6) 0.0336(4) Uani 1 1 d . . .
O2 O -0.04489(19) 0.83219(15) 0.08260(6) 0.0243(4) Uani 1 1 d . . .
O3 O 0.1307(3) 0.86535(19) 0.27517(7) 0.0553(6) Uani 1 1 d . . .
O4 O 0.1239(2) 0.67749(14) 0.22482(5) 0.0261(4) Uani 1 1 d . . .
O5 O 0.13097(18) 0.46869(14) 0.08683(5) 0.0215(3) Uani 1 1 d . . .
O6 O 0.4494(2) 0.81177(15) 0.14193(6) 0.0300(4) Uani 1 1 d . . .
O7 O 0.1054(2) 0.12928(18) 0.07115(7) 0.0400(5) Uani 1 1 d . . .
O8 O 0.3671(2) 0.21435(15) 0.07479(6) 0.0275(4) Uani 1 1 d . . .
C1 C -0.2653(3) 0.9593(3) 0.04700(9) 0.0303(6) Uani 1 1 d . . .
H1A H -0.3123 0.9898 0.0128 0.045 Uiso 1 1 calc R . .
H1B H -0.2460 1.0384 0.0701 0.045 Uiso 1 1 calc R . .
H1C H -0.3438 0.8969 0.0645 0.045 Uiso 1 1 calc R . .
C2 C -0.1041(3) 0.8879(2) 0.03725(8) 0.0239(5) Uani 1 1 d . . .
C3 C 0.1210(3) 0.7727(2) 0.07985(8) 0.0235(5) Uani 1 1 d . . .
H3A H 0.2075 0.8448 0.0807 0.028 Uiso 1 1 calc R . .
H3B H 0.1342 0.7195 0.0465 0.028 Uiso 1 1 calc R . .
C4 C 0.1372(3) 0.6803(2) 0.12842(8) 0.0194(4) Uani 1 1 d . . .
C5 C 0.0997(3) 0.7623(2) 0.17857(8) 0.0229(5) Uani 1 1 d . . .
H5A H 0.1750 0.8423 0.1805 0.027 Uiso 1 1 calc R . .
H5B H -0.0171 0.7957 0.1775 0.027 Uiso 1 1 calc R . .
C6 C 0.1329(4) 0.7439(3) 0.27195(9) 0.0341(6) Uani 1 1 d . . .
C7 C 0.1462(4) 0.6472(3) 0.31739(9) 0.0528(9) Uani 1 1 d . . .
H7A H 0.2618 0.6456 0.3305 0.079 Uiso 1 1 calc R . .
H7B H 0.1142 0.5558 0.3054 0.079 Uiso 1 1 calc R . .
H7C H 0.0716 0.6765 0.3463 0.079 Uiso 1 1 calc R . .
C8 C 0.0310(3) 0.5514(2) 0.12109(8) 0.0238(5) Uani 1 1 d . . .
H8A H 0.0108 0.5057 0.1558 0.029 Uiso 1 1 calc R . .
H8B H -0.0778 0.5731 0.1042 0.029 Uiso 1 1 calc R . .
C9 C 0.2969(3) 0.4775(2) 0.10725(8) 0.0187(5) Uani 1 1 d . . .
H9 H 0.3785 0.4674 0.0772 0.022 Uiso 1 1 calc R . .
C10 C 0.4494(3) 0.6888(2) 0.13309(8) 0.0199(5) Uani 1 1 d . . .
C11 C 0.6091(3) 0.6112(2) 0.12792(9) 0.0259(5) Uani 1 1 d . . .
H11A H 0.6233 0.5813 0.0908 0.039 Uiso 1 1 calc R . .
H11B H 0.6059 0.5314 0.1515 0.039 Uiso 1 1 calc R . .
H11C H 0.7030 0.6699 0.1381 0.039 Uiso 1 1 calc R . .
C12 C 0.3276(3) 0.3674(2) 0.14824(8) 0.0205(5) Uani 1 1 d . . .
C13 C 0.3259(3) 0.3893(2) 0.20299(8) 0.0262(5) Uani 1 1 d . . .
H13 H 0.3098 0.4789 0.2164 0.031 Uiso 1 1 calc R . .
C14 C 0.3475(3) 0.2826(2) 0.23814(9) 0.0337(6) Uani 1 1 d . . .
H14 H 0.3473 0.2991 0.2756 0.040 Uiso 1 1 calc R . .
C15 C 0.3694(4) 0.1509(2) 0.21896(10) 0.0366(6) Uani 1 1 d . . .
H15 H 0.3819 0.0773 0.2433 0.044 Uiso 1 1 calc R . .
C16 C 0.3731(3) 0.1271(2) 0.16459(10) 0.0324(6) Uani 1 1 d . . .
H16 H 0.3895 0.0376 0.1511 0.039 Uiso 1 1 calc R . .
C17 C 0.3528(3) 0.2353(2) 0.13028(9) 0.0240(5) Uani 1 1 d . . .
C18 C 0.2316(3) 0.1605(2) 0.04898(10) 0.0318(6) Uani 1 1 d . . .
C19 C 0.2663(4) 0.1456(3) -0.00929(10) 0.0452(7) Uani 1 1 d . . .
H19A H 0.3103 0.0542 -0.0164 0.068 Uiso 1 1 calc R . .
H19B H 0.3487 0.2139 -0.0203 0.068 Uiso 1 1 calc R . .
H19C H 0.1625 0.1589 -0.0295 0.068 Uiso 1 1 calc R . .

loop_
_atom_site_aniso_label
_atom_site_aniso_U_11
_atom_site_aniso_U_22
_atom_site_aniso_U_33
_atom_site_aniso_U_23
_atom_site_aniso_U_13
_atom_site_aniso_U_12
N1 0.0192(9) 0.0138(8) 0.0178(8) -0.0004(7) 0.0019(7) 0.0032(7)
O1 0.0389(10) 0.0418(10) 0.0201(8) 0.0038(7) -0.0014(8) 0.0088(9)
O2 0.0248(8) 0.0278(8) 0.0204(7) 0.0074(6) 0.0006(7) 0.0084(7)
O3 0.0964(17) 0.0380(11) 0.0314(9) -0.0124(8) 0.0116(12) 0.0078(13)
O4 0.0371(9) 0.0243(7) 0.0169(7) 0.0030(6) 0.0028(7) 0.0057(8)
O5 0.0216(7) 0.0213(7) 0.0215(7) -0.0013(6) -0.0024(7) 0.0008(7)
O6 0.0316(9) 0.0190(8) 0.0394(9) -0.0035(7) 0.0000(8) -0.0015(7)
O7 0.0383(11) 0.0414(10) 0.0404(10) -0.0092(8) 0.0058(9) -0.0119(10)
O8 0.0324(9) 0.0213(7) 0.0288(8) -0.0060(6) 0.0041(8) 0.0005(8)
C1 0.0325(13) 0.0314(13) 0.0271(11) 0.0035(10) -0.0034(11) 0.0097(12)
C2 0.0315(13) 0.0186(10) 0.0215(11) 0.0005(9) -0.0053(10) -0.0007(10)
C3 0.0227(11) 0.0255(11) 0.0224(10) 0.0042(9) 0.0031(10) 0.0067(11)
C4 0.0199(11) 0.0196(10) 0.0187(9) 0.0032(9) 0.0022(9) 0.0038(10)
C5 0.0293(12) 0.0207(11) 0.0187(10) 0.0030(8) 0.0035(9) 0.0071(10)
C6 0.0398(14) 0.0421(15) 0.0204(11) -0.0065(10) 0.0062(12) 0.0083(13)
C7 0.074(2) 0.065(2) 0.0202(12) 0.0066(12) 0.0049(14) 0.0132(19)
C8 0.0220(11) 0.0259(11) 0.0235(10) 0.0019(10) 0.0023(10) 0.0021(10)
C9 0.0209(11) 0.0160(10) 0.0193(10) -0.0027(8) -0.0009(9) -0.0006(9)
C10 0.0241(11) 0.0190(10) 0.0165(9) 0.0011(9) -0.0004(9) 0.0002(9)
C11 0.0207(11) 0.0264(11) 0.0306(12) -0.0055(10) -0.0014(10) -0.0011(10)
C12 0.0206(11) 0.0171(10) 0.0239(10) 0.0017(8) 0.0000(9) 0.0012(9)
C13 0.0335(13) 0.0216(11) 0.0235(11) 0.0004(9) -0.0027(10) 0.0013(10)
C14 0.0433(15) 0.0321(13) 0.0258(11) 0.0074(10) -0.0044(11) 0.0034(13)
C15 0.0443(16) 0.0257(12) 0.0399(14) 0.0150(10) -0.0061(13) 0.0035(12)
C16 0.0373(14) 0.0151(10) 0.0447(14) 0.0002(10) -0.0012(12) 0.0022(12)
C17 0.0232(11) 0.0203(10) 0.0285(11) -0.0006(9) 0.0011(10) -0.0013(10)
C18 0.0412(16) 0.0200(12) 0.0342(13) -0.0078(10) 0.0003(12) -0.0023(11)
C19 0.0557(18) 0.0422(16) 0.0375(14) -0.0125(12) 0.0071(13) -0.0086(14)

loop_
_atom_type_symbol
_atom_type_description
_atom_type_scat_dispersion_real
_atom_type_scat_dispersion_imag
_atom_type_scat_source
C C 0.0033 0.0000 'International Tables Vol C Tables 4.2.6.8 and 6.1.1.4'
H H 0.0000 0.0000 'International Tables Vol C Tables 4.2.6.8 and 6.1.1.4'
N N 0.0061 0.0000 'International Tables Vol C Tables 4.2.6.8 and 6.1.1.4'
O O 0.0106 0.0000 'International Tables Vol C Tables 4.2.6.8 and 6.1.1.4'

loop_
_geom_angle_atom_site_label_1
_geom_angle_atom_site_label_2
_geom_angle_atom_site_label_3
_geom_angle
_geom_angle_site_symmetry_1
_geom_angle_site_symmetry_3
_geom_angle_publ_flag
C10 N1 C9 123.39(17) . . ?
C10 N1 C4 123.90(15) . . ?
C9 N1 C4 110.60(16) . . ?
C2 O2 C3 116.45(16) . . ?
C6 O4 C5 115.44(17) . . ?
C9 O5 C8 105.81(15) . . ?
C18 O8 C17 117.21(17) . . ?
O1 C2 O2 122.8(2) . . ?
O1 C2 C1 126.2(2) . . ?
O2 C2 C1 111.02(18) . . ?
O2 C3 C4 106.26(17) . . ?
N1 C4 C5 113.75(17) . . ?
N1 C4 C3 108.93(16) . . ?
C5 C4 C3 109.05(16) . . ?
N1 C4 C8 99.06(15) . . ?
C5 C4 C8 115.22(17) . . ?
C3 C4 C8 110.41(17) . . ?
O4 C5 C4 109.28(16) . . ?
O3 C6 O4 122.7(2) . . ?
O3 C6 C7 126.0(2) . . ?
O4 C6 C7 111.3(2) . . ?
O5 C8 C4 103.37(16) . . ?
O5 C9 N1 103.00(16) . . ?
O5 C9 C12 110.56(17) . . ?
N1 C9 C12 114.76(16) . . ?
O6 C10 N1 121.6(2) . . ?
O6 C10 C11 121.1(2) . . ?
N1 C10 C11 117.25(16) . . ?
C13 C12 C17 117.79(19) . . ?
C13 C12 C9 123.92(19) . . ?
C17 C12 C9 118.24(19) . . ?
C14 C13 C12 120.7(2) . . ?
C13 C14 C15 120.2(2) . . ?
C16 C15 C14 120.0(2) . . ?
C17 C16 C15 118.8(2) . . ?
C16 C17 C12 122.5(2) . . ?
C16 C17 O8 119.52(19) . . ?
C12 C17 O8 117.88(18) . . ?
O7 C18 O8 123.5(2) . . ?
O7 C18 C19 125.9(2) . . ?
O8 C18 C19 110.6(2) . . ?

loop_
_geom_bond_atom_site_label_1
_geom_bond_atom_site_label_2
_geom_bond_distance
_geom_bond_site_symmetry_2
_geom_bond_publ_flag
N1 C10 1.357(3) . ?
N1 C9 1.471(2) . ?
N1 C4 1.476(3) . ?
O1 C2 1.196(3) . ?
O2 C2 1.344(2) . ?
O2 C3 1.451(3) . ?
O3 C6 1.194(3) . ?
O4 C6 1.349(3) . ?
O4 C5 1.438(2) . ?
O5 C9 1.425(3) . ?
O5 C8 1.425(3) . ?
O6 C10 1.227(3) . ?
O7 C18 1.191(3) . ?
O8 C18 1.367(3) . ?
O8 C17 1.407(3) . ?
C1 C2 1.488(3) . ?
C3 C4 1.521(3) . ?
C4 C5 1.520(3) . ?
C4 C8 1.535(3) . ?
C6 C7 1.484(4) . ?
C9 C12 1.509(3) . ?
C10 C11 1.493(3) . ?
C12 C13 1.385(3) . ?
C12 C17 1.387(3) . ?
C13 C14 1.378(3) . ?
C14 C15 1.389(3) . ?
C15 C16 1.379(4) . ?
C16 C17 1.375(3) . ?
C18 C19 1.490(4) . ?

loop_
_cod_related_entry_id
_cod_related_entry_database
_cod_related_entry_code
1 ChemSpider 30658635
